data_4060197
loop_
_publ_author_name
'Christine E. Ple\<cnik'
'Shengming Liu'
'Xuenian Chen'
'Edward A. Meyers'
'Sheldon G. Shore'

_publ_section_title
;
Lanthanide-Transition-Metal Carbonyl Complexes: New
[Co4(CO)11]2- Clusters and Lanthanide(II) Isocarbonyl Polymeric Arrays
;
_journal_name_full 'Journal of the American Chemical Society'
_journal_page_first 204
_journal_page_last 213
_journal_paper_doi 10.1021/ja0304852
_journal_volume 126
_journal_year 2004
_chemical_formula_sum 'C23 H30 Co4 O14 Yb'
_chemical_formula_weight 939.26
_chemical_name_common 'Tris(diethylether)ytterbium undecacarbonyl(tetracobalt)'
_space_group_IT_number 61
_space_group_name_Hall '-P 2ac 2ab'
_space_group_name_H-M_alt 'P b c a'
_symmetry_cell_setting orthorhombic
_symmetry_space_group_name_Hall '-P 2ac 2ab'
_symmetry_space_group_name_H-M 'P b c a'
_atom_sites_solution_hydrogens geom
_atom_sites_solution_primary direct
_atom_sites_solution_secondary difmap
_cell_angle_alpha 90.00
_cell_angle_beta 90.00
_cell_angle_gamma 90.00
_cell_formula_units_Z 8
_cell_length_a 16.3884(10)
_cell_length_b 19.5173(10)
_cell_length_c 19.9185(10)
_cell_measurement_reflns_used '10 frames'
_cell_measurement_temperature 200(2)
_cell_measurement_theta_max ?
_cell_measurement_theta_min ?
_cell_volume 6371.1(6)
_diffrn_ambient_temperature 200(2)
_diffrn_detector_area_resol_mean ?
_diffrn_measurement_device_type 'Nonius KappaCCD'
_diffrn_measurement_method 'omega at 55/-55'
_diffrn_radiation_monochromator graphite
_diffrn_radiation_source 'fine-focus sealed tube'
_diffrn_radiation_type MoK\a
_diffrn_radiation_wavelength 0.71073
_diffrn_reflns_av_R_equivalents 0.0880
_diffrn_reflns_av_sigmaI/netI 0.0621
_diffrn_reflns_limit_h_max 19
_diffrn_reflns_limit_h_min -19
_diffrn_reflns_limit_k_max 23
_diffrn_reflns_limit_k_min -22
_diffrn_reflns_limit_l_max 23
_diffrn_reflns_limit_l_min -23
_diffrn_reflns_number 32382
_diffrn_reflns_theta_max 25.03
_diffrn_reflns_theta_min 2.32
_diffrn_standards_decay_% ?
_diffrn_standards_interval_count ?
_diffrn_standards_interval_time ?
_diffrn_standards_number ?
_exptl_absorpt_coefficient_mu 5.007
_exptl_absorpt_correction_T_max 0.5849
_exptl_absorpt_correction_T_min 0.2116
_exptl_absorpt_correction_type 'SORTAV (Blessing, 1995)'
_exptl_absorpt_process_details ?
_exptl_crystal_colour 'dark red-brown'
_exptl_crystal_density_diffrn 1.948
_exptl_crystal_density_meas ?
_exptl_crystal_density_method 'not measured'
_exptl_crystal_description flake
_exptl_crystal_F_000 3624
_exptl_crystal_size_max 0.45
_exptl_crystal_size_mid 0.27
_exptl_crystal_size_min 0.12
_refine_ls_extinction_coef ?
_refine_ls_extinction_method none
_refine_ls_goodness_of_fit_ref 1.058
_refine_ls_hydrogen_treatment mixed
_refine_ls_matrix_type full
_refine_ls_number_parameters 377
_refine_ls_number_reflns 5629
_refine_ls_number_restraints 0
_refine_ls_restrained_S_all 1.058
_refine_ls_R_factor_all 0.0779
_refine_ls_R_factor_gt 0.0417
_refine_ls_shift/su_max 0.041
_refine_ls_shift/su_mean 0.003
_refine_ls_weighting_details 'calc w=1/[\s^2^(Fo^2^)+(0.0663P)^2^+1.3092P] where P=(Fo^2^+2Fc^2^)/3'
_refine_ls_weighting_scheme calc
_refine_ls_wR_factor_gt 0.1015
_refine_ls_wR_factor_ref 0.1205
_reflns_number_gt 3891
_reflns_number_total 5629
_reflns_threshold_expression >2sigma(I)
_cod_depositor_comments
;
The following automatic conversions were performed:
'_symmetry_cell_setting' value 'Orthorhombic' changed to 'orthorhombic'
according to '/home/saulius/struct/CIF-dictionaries/cif_core.dic'
dictionary named 'cif_core.dic' version 2.4.1 from 2010-06-29.

Automatic conversion script
Id: cif_fix_enum 1527 2010-12-29 10:47:43Z saulius 
;
_cod_database_code 4060197

loop_
_symmetry_equiv_pos_as_xyz
'x, y, z'
'-x+1/2, -y, z+1/2'
'-x, y+1/2, -z+1/2'
'x+1/2, -y+1/2, -z'
'-x, -y, -z'
'x-1/2, y, -z-1/2'
'x, -y-1/2, z-1/2'
'-x-1/2, y-1/2, z'

loop_
_atom_site_label
_atom_site_type_symbol
_atom_site_fract_x
_atom_site_fract_y
_atom_site_fract_z
_atom_site_U_iso_or_equiv
_atom_site_adp_type
_atom_site_occupancy
_atom_site_symmetry_multiplicity
_atom_site_calc_flag
_atom_site_refinement_flags
_atom_site_disorder_assembly
_atom_site_disorder_group
Yb1 Yb 0.285063(19) 0.389513(15) 0.561615(15) 0.02707(14) Uani 1 1 d . . .
Co1 Co 0.53137(6) 0.39471(5) 0.41527(5) 0.0295(3) Uani 1 1 d . . .
Co2 Co 0.67439(7) 0.35346(6) 0.41071(6) 0.0289(4) Uiso 0.803(2) 1 d P A 1
Co3 Co 0.56690(8) 0.28259(6) 0.35934(6) 0.0300(4) Uiso 0.803(2) 1 d P A 1
Co4 Co 0.57337(7) 0.29448(6) 0.48283(6) 0.0277(4) Uiso 0.803(2) 1 d P A 1
Co2' Co 0.6601(3) 0.3474(3) 0.4628(3) 0.0388(17) Uiso 0.197(2) 1 d P A 2
Co3' Co 0.6172(4) 0.3136(3) 0.3477(3) 0.0422(17) Uiso 0.197(2) 1 d P A 2
Co4' Co 0.5410(4) 0.2707(3) 0.4453(3) 0.0423(17) Uiso 0.197(2) 1 d P A 2
C11 C 0.4690(5) 0.4662(4) 0.4147(4) 0.0380(19) Uani 1 1 d . A .
O11 O 0.4275(4) 0.5137(3) 0.4135(3) 0.0651(18) Uani 1 1 d . . .
C12 C 0.4747(5) 0.3485(4) 0.4836(4) 0.0370(19) Uani 1 1 d . A .
O12 O 0.4125(3) 0.3512(3) 0.5143(3) 0.0454(14) Uani 1 1 d . . .
C13 C 0.5056(6) 0.3692(4) 0.3268(5) 0.056(2) Uani 1 1 d . A .
O13 O 0.4752(5) 0.3857(3) 0.2775(3) 0.079(2) Uani 1 1 d . . .
C21 C 0.6267(4) 0.4438(4) 0.4295(3) 0.0333(18) Uani 1 1 d . A .
O21 O 0.6546(3) 0.4993(3) 0.4389(2) 0.0423(13) Uani 1 1 d . . .
C22 C 0.7107(6) 0.3686(5) 0.3275(5) 0.057(3) Uani 1 1 d . . .
O22 O 0.7398(5) 0.3841(4) 0.2803(4) 0.087(2) Uani 1 1 d . A .
C23 C 0.7630(5) 0.3542(4) 0.4624(5) 0.050(2) Uani 1 1 d . . .
O23 O 0.8242(5) 0.3512(4) 0.4903(4) 0.091(2) Uani 1 1 d . A .
C31 C 0.4896(6) 0.2204(5) 0.3692(5) 0.059(3) Uani 1 1 d . . .
O31 O 0.4439(4) 0.1779(3) 0.3680(4) 0.078(2) Uani 1 1 d . A .
C32 C 0.6033(5) 0.2618(4) 0.2802(4) 0.050(2) Uani 1 1 d . . .
O32 O 0.6217(5) 0.2450(4) 0.2280(3) 0.101(3) Uani 1 1 d . A .
C33 C 0.6543(4) 0.2530(4) 0.4190(3) 0.0320(18) Uani 1 1 d . . .
O33 O 0.7005(3) 0.2043(3) 0.4224(2) 0.0354(12) Uani 1 1 d . . .
C41 C 0.5358(5) 0.2161(5) 0.5154(4) 0.051(2) Uani 1 1 d . . .
O41 O 0.5188(5) 0.1659(4) 0.5385(4) 0.090(2) Uani 1 1 d . A .
C42 C 0.6243(5) 0.3286(4) 0.5533(4) 0.048(2) Uani 1 1 d . . .
O42 O 0.6514(5) 0.3448(3) 0.6024(3) 0.084(2) Uani 1 1 d . A .
O5 O 0.1819(3) 0.4452(3) 0.6294(3) 0.0479(14) Uani 1 1 d . . .
C51 C 0.1358(8) 0.5032(6) 0.6108(5) 0.089(4) Uani 1 1 d . A .
H51A H 0.1660 0.5288 0.5758 0.107 Uiso 1 1 calc . . .
H51B H 0.1302 0.5336 0.6503 0.107 Uiso 1 1 calc . . .
C52 C 0.0545(8) 0.4869(8) 0.5853(7) 0.127(6) Uani 1 1 d . . .
H52A H 0.0260 0.5294 0.5735 0.191 Uiso 1 1 calc . . .
H52B H 0.0236 0.4625 0.6200 0.191 Uiso 1 1 calc . . .
H52C H 0.0594 0.4579 0.5454 0.191 Uiso 1 1 calc . . .
C53 C 0.1523(7) 0.4119(5) 0.6911(5) 0.072(3) Uani 1 1 d . A .
H53A H 0.0935 0.4014 0.6858 0.087 Uiso 1 1 calc . . .
H53B H 0.1814 0.3679 0.6970 0.087 Uiso 1 1 calc . . .
C54 C 0.1633(7) 0.4534(6) 0.7519(5) 0.086(4) Uani 1 1 d . . .
H54A H 0.1423 0.4283 0.7908 0.129 Uiso 1 1 calc . . .
H54B H 0.1335 0.4967 0.7471 0.129 Uiso 1 1 calc . . .
H54C H 0.2214 0.4630 0.7584 0.129 Uiso 1 1 calc . . .
O6 O 0.2398(4) 0.3989(3) 0.4469(3) 0.0601(19) Uani 1 1 d . . .
C61 C 0.2425(18) 0.4724(17) 0.4165(13) 0.093(10) Uiso 0.60(5) 1 d P A .
C61' C 0.2164(19) 0.4402(19) 0.3919(16) 0.068(14) Uiso 0.40(5) 1 d P A .
C62 C 0.1571(17) 0.4964(11) 0.4000(11) 0.123(11) Uiso 0.70(4) 1 d P . .
C62' C 0.210(2) 0.5095(17) 0.4274(15) 0.045(13) Uiso 0.30(4) 1 d P A .
C63 C 0.2267(10) 0.3345(11) 0.4106(7) 0.139(7) Uani 1 1 d . A .
H63A H 0.2077 0.3002 0.4437 0.167 Uiso 1 1 calc . . .
H63B H 0.1812 0.3421 0.3788 0.167 Uiso 1 1 calc . . .
C64 C 0.2891(9) 0.3054(8) 0.3754(10) 0.136(6) Uani 1 1 d . . .
H64A H 0.2701 0.2631 0.3542 0.204 Uiso 1 1 calc . . .
H64B H 0.3343 0.2950 0.4060 0.204 Uiso 1 1 calc . . .
H64C H 0.3079 0.3374 0.3407 0.204 Uiso 1 1 calc . . .
O7 O 0.3566(3) 0.3571(3) 0.6627(3) 0.0504(15) Uani 1 1 d . . .
C71 C 0.3483(6) 0.2927(6) 0.6974(5) 0.074(3) Uani 1 1 d . A .
H71A H 0.2903 0.2785 0.6963 0.089 Uiso 1 1 calc . . .
H71B H 0.3638 0.2992 0.7450 0.089 Uiso 1 1 calc . . .
C72 C 0.3985(7) 0.2377(6) 0.6684(7) 0.103(4) Uani 1 1 d . . .
H72A H 0.3903 0.1954 0.6941 0.155 Uiso 1 1 calc . . .
H72B H 0.4562 0.2508 0.6703 0.155 Uiso 1 1 calc . . .
H72C H 0.3826 0.2301 0.6216 0.155 Uiso 1 1 calc . . .
C73 C 0.4308(6) 0.3923(5) 0.6799(5) 0.066(3) Uani 1 1 d . A .
H73A H 0.4543 0.4130 0.6389 0.079 Uiso 1 1 calc . . .
H73B H 0.4707 0.3587 0.6974 0.079 Uiso 1 1 calc . . .
C74 C 0.4184(7) 0.4461(6) 0.7302(5) 0.087(3) Uani 1 1 d . . .
H74A H 0.4707 0.4683 0.7400 0.131 Uiso 1 1 calc . . .
H74B H 0.3964 0.4258 0.7713 0.131 Uiso 1 1 calc . . .
H74C H 0.3799 0.4801 0.7127 0.131 Uiso 1 1 calc . . .

loop_
_atom_site_aniso_label
_atom_site_aniso_U_11
_atom_site_aniso_U_22
_atom_site_aniso_U_33
_atom_site_aniso_U_23
_atom_site_aniso_U_13
_atom_site_aniso_U_12
Yb1 0.0279(2) 0.0214(2) 0.0319(2) -0.00180(14) 0.00232(14) -0.00429(14)
Co1 0.0294(6) 0.0205(5) 0.0386(6) -0.0024(4) -0.0002(5) 0.0033(4)
C11 0.042(5) 0.027(5) 0.045(5) 0.003(4) 0.000(4) -0.001(4)
O11 0.074(5) 0.044(4) 0.078(4) 0.003(3) 0.011(4) 0.030(4)
C12 0.035(5) 0.031(5) 0.045(5) 0.005(4) 0.011(4) 0.003(4)
O12 0.042(4) 0.043(4) 0.052(3) 0.006(3) 0.009(3) 0.008(3)
C13 0.067(6) 0.044(6) 0.055(6) -0.017(5) -0.005(5) 0.020(5)
O13 0.122(7) 0.061(5) 0.054(4) -0.009(3) -0.038(4) 0.025(4)
C21 0.033(4) 0.027(5) 0.040(4) -0.006(3) 0.004(4) 0.011(4)
O21 0.046(3) 0.020(3) 0.061(3) -0.006(3) 0.007(3) -0.012(3)
C22 0.063(6) 0.053(6) 0.053(6) 0.004(5) 0.023(5) 0.010(5)
O22 0.110(6) 0.084(6) 0.068(5) 0.016(4) 0.035(5) -0.011(4)
C23 0.037(6) 0.038(6) 0.075(6) -0.001(5) -0.005(5) -0.001(4)
O23 0.061(5) 0.091(6) 0.120(6) 0.010(5) -0.036(5) -0.004(4)
C31 0.054(6) 0.046(6) 0.078(7) -0.004(5) -0.017(5) 0.005(5)
O31 0.068(5) 0.059(5) 0.108(5) -0.015(4) -0.015(4) -0.026(4)
C32 0.058(6) 0.045(6) 0.047(5) -0.007(4) -0.003(5) 0.009(4)
O32 0.122(7) 0.125(7) 0.055(5) -0.030(4) -0.007(5) 0.046(6)
C33 0.036(5) 0.027(4) 0.033(4) -0.001(3) -0.001(4) 0.004(4)
O33 0.037(3) 0.028(3) 0.042(3) -0.002(2) -0.003(2) 0.009(3)
C41 0.050(6) 0.036(5) 0.067(6) 0.009(5) 0.008(5) 0.000(4)
O41 0.093(6) 0.049(5) 0.127(6) 0.040(5) 0.024(5) -0.006(4)
C42 0.050(6) 0.042(5) 0.052(6) 0.006(4) 0.003(5) 0.012(4)
O42 0.149(7) 0.058(5) 0.045(4) -0.008(3) -0.031(4) 0.022(5)
O5 0.051(3) 0.032(3) 0.061(4) 0.006(3) 0.022(3) 0.008(3)
C51 0.099(10) 0.084(9) 0.085(8) 0.024(6) 0.026(7) -0.005(7)
C52 0.072(9) 0.190(16) 0.120(11) 0.021(10) -0.030(8) -0.047(10)
C53 0.097(8) 0.055(7) 0.064(6) -0.002(5) 0.023(6) 0.007(6)
C54 0.109(9) 0.093(9) 0.057(6) 0.009(6) 0.016(6) -0.021(8)
O6 0.057(4) 0.087(6) 0.036(3) 0.009(3) -0.009(3) 0.014(3)
C63 0.114(13) 0.23(2) 0.077(9) -0.086(12) 0.000(8) -0.025(13)
C64 0.092(11) 0.113(13) 0.204(18) -0.043(12) -0.062(11) -0.008(9)
O7 0.042(3) 0.060(4) 0.049(3) 0.012(3) -0.018(3) -0.015(3)
C71 0.061(7) 0.092(9) 0.069(7) 0.032(6) -0.021(6) -0.025(6)
C72 0.075(8) 0.059(8) 0.175(13) 0.012(8) -0.035(9) -0.008(6)
C73 0.054(6) 0.076(8) 0.069(7) 0.002(5) -0.011(5) -0.017(5)
C74 0.099(9) 0.084(9) 0.078(7) 0.015(7) -0.016(7) -0.019(7)
